data_2234119
loop_
_publ_author_name
'Wu, Yang'
'Ren, Wen'
'Wang, Qiang'
'He, Gu'

_publ_section_title
;
 1-(2-Methylbenzyl)-1<i>H</i>-indole-3-carbaldehyde
;
_journal_coeditor_code BT5840
_journal_issue 4
_journal_name_full 'Acta Crystallographica Section E'
_journal_page_first o1151
_journal_paper_doi 10.1107/S1600536812010306
_journal_volume 68
_journal_year 2012
_chemical_formula_iupac 'C17 H15 N O'
_chemical_formula_moiety 'C17 H15 N O'
_chemical_formula_sum 'C17 H15 N O'
_chemical_formula_weight 249.30
_chemical_name_systematic
;
1-(2-Methylbenzyl)-1<i>H</i>-indole-3-carbaldehyde
;
_space_group_crystal_system monoclinic
_space_group_IT_number 14
_space_group_name_Hall '-P 2ybc'
_space_group_name_H-M_alt 'P 1 21/c 1'
_symmetry_space_group_name_Hall '-P 2ybc'
_symmetry_space_group_name_H-M 'P 1 21/c 1'
_atom_sites_solution_hydrogens geom
_atom_sites_solution_primary direct
_atom_sites_solution_secondary difmap
_audit_creation_method SHELXL-97
_cell_angle_alpha 90.00
_cell_angle_beta 99.214(3)
_cell_angle_gamma 90.00
_cell_formula_units_Z 4
_cell_length_a 10.5251(3)
_cell_length_b 15.4352(5)
_cell_length_c 8.2335(2)
_cell_measurement_reflns_used 1937
_cell_measurement_temperature 293(2)
_cell_measurement_theta_max 29.0580
_cell_measurement_theta_min 3.2022
_cell_volume 1320.33(7)
_computing_cell_refinement
;
CrysAlis PRO (Agilent, 2011)
;
_computing_data_collection
;
CrysAlis PRO (Agilent, 2011)
;
_computing_data_reduction
;
CrysAlis PRO (Agilent, 2011)
;
_computing_molecular_graphics
;
OLEX2 (Dolomanov, 2009)
;
_computing_publication_material
;
OLEX2 (Dolomanov, 2009)
;
_computing_structure_refinement 'SHELXL97 (Sheldrick, 2008)'
_computing_structure_solution 'SHELXS97 (Sheldrick, 2008)'
_diffrn_ambient_temperature 293.15
_diffrn_detector_area_resol_mean 16.0874
_diffrn_measured_fraction_theta_full 0.998
_diffrn_measured_fraction_theta_max 0.998
_diffrn_measurement_device_type 'Agilent Xcalibur Eos'
_diffrn_measurement_method '\w scans'
_diffrn_radiation_monochromator graphite
_diffrn_radiation_source 'fine-focus sealed tube'
_diffrn_radiation_type MoK\a
_diffrn_radiation_wavelength 0.7107
_diffrn_reflns_av_R_equivalents 0.0159
_diffrn_reflns_limit_h_max 13
_diffrn_reflns_limit_h_min -11
_diffrn_reflns_limit_k_max 19
_diffrn_reflns_limit_k_min -11
_diffrn_reflns_limit_l_max 4
_diffrn_reflns_limit_l_min -10
_diffrn_reflns_number 5468
_diffrn_reflns_theta_full 26.37
_diffrn_reflns_theta_max 26.37
_diffrn_reflns_theta_min 3.21
_exptl_absorpt_coefficient_mu 0.078
_exptl_absorpt_correction_T_max 1.00000
_exptl_absorpt_correction_T_min 0.98085
_exptl_absorpt_correction_type multi-scan
_exptl_absorpt_process_details
;
(CrysAlis PRO; Agilent, 2011)
;
_exptl_crystal_colour colorless
_exptl_crystal_density_diffrn 1.254
_exptl_crystal_density_method 'not measured'
_exptl_crystal_description block
_exptl_crystal_F_000 528
_exptl_crystal_size_max 0.28
_exptl_crystal_size_mid 0.25
_exptl_crystal_size_min 0.20
_refine_diff_density_max 0.127
_refine_diff_density_min -0.170
_refine_ls_extinction_method none
_refine_ls_goodness_of_fit_ref 1.037
_refine_ls_hydrogen_treatment constr
_refine_ls_matrix_type full
_refine_ls_number_parameters 173
_refine_ls_number_reflns 2699
_refine_ls_number_restraints 0
_refine_ls_restrained_S_all 1.037
_refine_ls_R_factor_all 0.0714
_refine_ls_R_factor_gt 0.0466
_refine_ls_shift/su_max 0.000
_refine_ls_shift/su_mean 0.000
_refine_ls_structure_factor_coef Fsqd
_refine_ls_weighting_details 'calc w=1/[\s^2^(Fo^2^)+(0.0449P)^2^+0.2065P] where P=(Fo^2^+2Fc^2^)/3'
_refine_ls_weighting_scheme calc
_refine_ls_wR_factor_gt 0.1015
_refine_ls_wR_factor_ref 0.1171
_reflns_number_gt 1928
_reflns_number_total 2699
_reflns_threshold_expression I>2\s(I)
_cod_data_source_file bt5840.cif
_cod_data_source_block I
_cod_database_code 2234119
_cod_database_fobs_code 2234119

loop_
_space_group_symop_id
_space_group_symop_operation_xyz
1 'x, y, z'
2 '-x, y+1/2, -z+1/2'
3 '-x, -y, -z'
4 'x, -y-1/2, z-1/2'

loop_
_atom_site_type_symbol
_atom_site_label
_atom_site_fract_x
_atom_site_fract_y
_atom_site_fract_z
_atom_site_U_iso_or_equiv
_atom_site_adp_type
_atom_site_calc_flag
_atom_site_refinement_flags
_atom_site_occupancy
_atom_site_symmetry_multiplicity
O O1 0.02058(15) 0.14964(11) -0.33644(17) 0.0895(5) Uani d . 1 1
N N1 0.21128(12) 0.01830(9) 0.14071(15) 0.0439(3) Uani d . 1 1
C C1 0.18887(13) -0.04418(11) 0.01839(19) 0.0404(4) Uani d . 1 1
C C2 0.13295(13) -0.00278(11) -0.12762(19) 0.0415(4) Uani d . 1 1
C C3 0.12187(14) 0.08699(11) -0.0886(2) 0.0457(4) Uani d . 1 1
C C4 0.17018(15) 0.09542(11) 0.0760(2) 0.0475(4) Uani d . 1 1
H H4 0.1739 0.1472 0.1344 0.057 Uiso calc R 1 1
C C5 0.10025(15) -0.05289(13) -0.2699(2) 0.0506(4) Uani d . 1 1
H H5 0.0639 -0.0273 -0.3687 0.061 Uiso calc R 1 1
C C6 0.12281(16) -0.14068(13) -0.2611(2) 0.0573(5) Uani d . 1 1
H H6 0.1010 -0.1744 -0.3549 0.069 Uiso calc R 1 1
C C7 0.17749(16) -0.17975(12) -0.1149(2) 0.0567(5) Uani d . 1 1
H H7 0.1910 -0.2393 -0.1126 0.068 Uiso calc R 1 1
C C8 0.21221(15) -0.13246(11) 0.0266(2) 0.0503(4) Uani d . 1 1
H H8 0.2499 -0.1587 0.1242 0.060 Uiso calc R 1 1
C C9 0.06793(18) 0.15646(14) -0.1918(3) 0.0642(5) Uani d . 1 1
H H9 0.0690 0.2113 -0.1449 0.077 Uiso calc R 1 1
C C10 0.26384(17) 0.00142(12) 0.31387(19) 0.0536(5) Uani d . 1 1
H H10A 0.3153 -0.0510 0.3210 0.064 Uiso calc R 1 1
H H10B 0.1933 -0.0082 0.3745 0.064 Uiso calc R 1 1
C C11 0.34564(15) 0.07493(11) 0.39236(19) 0.0455(4) Uani d . 1 1
C C12 0.46514(15) 0.09284(11) 0.34816(19) 0.0448(4) Uani d . 1 1
C C13 0.53745(17) 0.15965(12) 0.4283(2) 0.0565(5) Uani d . 1 1
H H13 0.6176 0.1721 0.4002 0.068 Uiso calc R 1 1
C C14 0.4941(2) 0.20792(14) 0.5479(2) 0.0679(6) Uani d . 1 1
H H14 0.5445 0.2525 0.5997 0.082 Uiso calc R 1 1
C C15 0.3765(2) 0.19041(15) 0.5909(3) 0.0744(6) Uani d . 1 1
H H15 0.3467 0.2228 0.6722 0.089 Uiso calc R 1 1
C C16 0.30237(18) 0.12415(14) 0.5125(2) 0.0637(5) Uani d . 1 1
H H16 0.2221 0.1125 0.5411 0.076 Uiso calc R 1 1
C C17 0.51550(17) 0.04237(15) 0.2160(2) 0.0666(6) Uani d . 1 1
H H17A 0.5075 -0.0185 0.2360 0.100 Uiso calc R 1 1
H H17B 0.6044 0.0565 0.2168 0.100 Uiso calc R 1 1
H H17C 0.4667 0.0568 0.1108 0.100 Uiso calc R 1 1

loop_
_atom_site_aniso_label
_atom_site_aniso_U_11
_atom_site_aniso_U_22
_atom_site_aniso_U_33
_atom_site_aniso_U_12
_atom_site_aniso_U_13
_atom_site_aniso_U_23
O1 0.1027(11) 0.1071(13) 0.0562(9) 0.0489(10) 0.0050(8) 0.0189(9)
N1 0.0436(7) 0.0468(8) 0.0395(7) -0.0044(6) 0.0014(6) 0.0004(7)
C1 0.0344(8) 0.0448(10) 0.0419(9) -0.0048(7) 0.0059(6) -0.0003(8)
C2 0.0307(7) 0.0519(10) 0.0418(9) -0.0009(7) 0.0059(6) 0.0016(8)
C3 0.0377(8) 0.0520(11) 0.0471(9) 0.0042(7) 0.0054(7) 0.0049(8)
C4 0.0461(9) 0.0446(10) 0.0515(10) -0.0020(7) 0.0070(8) -0.0009(8)
C5 0.0386(8) 0.0719(13) 0.0404(9) -0.0027(8) 0.0031(7) -0.0013(9)
C6 0.0509(10) 0.0663(13) 0.0550(11) -0.0111(9) 0.0098(8) -0.0169(10)
C7 0.0570(10) 0.0472(11) 0.0663(12) -0.0060(8) 0.0109(9) -0.0063(9)
C8 0.0495(9) 0.0482(11) 0.0523(10) -0.0042(8) 0.0052(8) 0.0054(9)
C9 0.0626(12) 0.0655(13) 0.0659(13) 0.0204(10) 0.0145(10) 0.0106(11)
C10 0.0586(10) 0.0626(12) 0.0381(9) -0.0110(9) 0.0031(8) 0.0043(8)
C11 0.0486(9) 0.0514(10) 0.0348(8) -0.0002(8) 0.0020(7) 0.0014(8)
C12 0.0459(9) 0.0520(10) 0.0345(8) 0.0019(8) 0.0004(7) 0.0041(8)
C13 0.0511(10) 0.0644(12) 0.0505(10) -0.0082(9) -0.0028(8) 0.0026(10)
C14 0.0765(13) 0.0592(13) 0.0622(12) -0.0081(11) -0.0073(11) -0.0119(11)
C15 0.0856(15) 0.0753(15) 0.0612(13) 0.0110(12) 0.0082(11) -0.0251(11)
C16 0.0579(11) 0.0806(15) 0.0541(11) 0.0017(10) 0.0133(9) -0.0112(10)
C17 0.0572(11) 0.0863(16) 0.0584(12) 0.0029(10) 0.0161(9) -0.0093(11)

loop_
_atom_type_symbol
_atom_type_description
_atom_type_scat_dispersion_real
_atom_type_scat_dispersion_imag
_atom_type_scat_source
C C 0.0033 0.0016 'International Tables Vol C Tables 4.2.6.8 and 6.1.1.4'
H H 0.0000 0.0000 'International Tables Vol C Tables 4.2.6.8 and 6.1.1.4'
N N 0.0061 0.0033 'International Tables Vol C Tables 4.2.6.8 and 6.1.1.4'
O O 0.0106 0.0060 'International Tables Vol C Tables 4.2.6.8 and 6.1.1.4'

loop_
_geom_angle_atom_site_label_1
_geom_angle_atom_site_label_2
_geom_angle_atom_site_label_3
_geom_angle
C1 N1 C10 125.15(14)
C4 N1 C1 108.69(13)
C4 N1 C10 126.06(14)
N1 C1 C2 107.72(14)
C8 C1 N1 129.84(15)
C8 C1 C2 122.44(15)
C1 C2 C3 106.65(14)
C5 C2 C1 118.56(16)
C5 C2 C3 134.79(16)
C4 C3 C2 106.38(14)
C4 C3 C9 124.34(17)
C9 C3 C2 129.24(16)
N1 C4 C3 110.55(15)
N1 C4 H4 124.7
C3 C4 H4 124.7
C2 C5 H5 120.6
C6 C5 C2 118.87(16)
C6 C5 H5 120.6
C5 C6 H6 119.4
C5 C6 C7 121.23(17)
C7 C6 H6 119.4
C6 C7 H7 119.3
C8 C7 C6 121.48(18)
C8 C7 H7 119.3
C1 C8 H8 121.3
C7 C8 C1 117.41(16)
C7 C8 H8 121.3
O1 C9 C3 125.3(2)
O1 C9 H9 117.4
C3 C9 H9 117.4
N1 C10 H10A 109.1
N1 C10 H10B 109.1
N1 C10 C11 112.57(14)
H10A C10 H10B 107.8
C11 C10 H10A 109.1
C11 C10 H10B 109.1
C12 C11 C10 121.05(15)
C16 C11 C10 119.37(16)
C16 C11 C12 119.57(16)
C11 C12 C17 121.66(15)
C13 C12 C11 118.30(15)
C13 C12 C17 120.04(16)
C12 C13 H13 119.1
C14 C13 C12 121.77(17)
C14 C13 H13 119.1
C13 C14 H14 120.1
C15 C14 C13 119.88(18)
C15 C14 H14 120.1
C14 C15 H15 120.3
C14 C15 C16 119.49(18)
C16 C15 H15 120.3
C11 C16 C15 121.00(18)
C11 C16 H16 119.5
C15 C16 H16 119.5
C12 C17 H17A 109.5
C12 C17 H17B 109.5
C12 C17 H17C 109.5
H17A C17 H17B 109.5
H17A C17 H17C 109.5
H17B C17 H17C 109.5

loop_
_geom_bond_atom_site_label_1
_geom_bond_atom_site_label_2
_geom_bond_distance
O1 C9 1.220(2)
N1 C1 1.387(2)
N1 C4 1.347(2)
N1 C10 1.4677(19)
C1 C2 1.405(2)
C1 C8 1.384(2)
C2 C3 1.431(2)
C2 C5 1.400(2)
C3 C4 1.375(2)
C3 C9 1.428(2)
C4 H4 0.9300
C5 H5 0.9300
C5 C6 1.376(3)
C6 H6 0.9300
C6 C7 1.386(3)
C7 H7 0.9300
C7 C8 1.374(2)
C8 H8 0.9300
C9 H9 0.9300
C10 H10A 0.9700
C10 H10B 0.9700
C10 C11 1.506(2)
C11 C12 1.392(2)
C11 C16 1.381(2)
C12 C13 1.385(2)
C12 C17 1.502(2)
C13 H13 0.9300
C13 C14 1.370(3)
C14 H14 0.9300
C14 C15 1.367(3)
C15 H15 0.9300
C15 C16 1.382(3)
C16 H16 0.9300
C17 H17A 0.9600
C17 H17B 0.9600
C17 H17C 0.9600

loop_
_geom_hbond_atom_site_label_D
_geom_hbond_atom_site_label_H
_geom_hbond_atom_site_label_A
_geom_hbond_site_symmetry_A
_geom_hbond_distance_DH
_geom_hbond_distance_HA
_geom_hbond_distance_DA
_geom_hbond_angle_DHA
_geom_hbond_publ_flag
C16 H16 O1 1_556 0.9300 2.5600 3.418(2) 154.00 yes

loop_
_geom_torsion_atom_site_label_1
_geom_torsion_atom_site_label_2
_geom_torsion_atom_site_label_3
_geom_torsion_atom_site_label_4
_geom_torsion
N1 C1 C2 C3 -0.28(16)
N1 C1 C2 C5 -179.55(13)
N1 C1 C8 C7 178.63(15)
N1 C10 C11 C12 -69.9(2)
N1 C10 C11 C16 111.41(18)
C1 N1 C4 C3 -0.86(18)
C1 N1 C10 C11 147.04(15)
C1 C2 C3 C4 -0.23(16)
C1 C2 C3 C9 -177.87(16)
C1 C2 C5 C6 0.6(2)
C2 C1 C8 C7 -0.5(2)
C2 C3 C4 N1 0.67(17)
C2 C3 C9 O1 0.0(3)
C2 C5 C6 C7 -0.3(2)
C3 C2 C5 C6 -178.37(16)
C4 N1 C1 C2 0.69(16)
C4 N1 C1 C8 -178.54(15)
C4 N1 C10 C11 -37.0(2)
C4 C3 C9 O1 -177.28(17)
C5 C2 C3 C4 178.87(16)
C5 C2 C3 C9 1.2(3)
C5 C6 C7 C8 -0.5(3)
C6 C7 C8 C1 0.9(2)
C8 C1 C2 C3 179.02(14)
C8 C1 C2 C5 -0.3(2)
C9 C3 C4 N1 178.46(15)
C10 N1 C1 C2 177.28(13)
C10 N1 C1 C8 -1.9(2)
C10 N1 C4 C3 -177.41(13)
C10 C11 C12 C13 -178.10(15)
C10 C11 C12 C17 2.5(2)
C10 C11 C16 C15 178.00(18)
C11 C12 C13 C14 -0.3(3)
C12 C11 C16 C15 -0.7(3)
C12 C13 C14 C15 0.1(3)
C13 C14 C15 C16 -0.2(3)
C14 C15 C16 C11 0.5(3)
C16 C11 C12 C13 0.5(2)
C16 C11 C12 C17 -178.81(16)
C17 C12 C13 C14 179.10(17)
